data_4030151
loop_
_publ_author_name
'Hanessian, Stephen'
'Ch\'enard, Etienne'
'Guesn\'e, S\'ebastien'
'Cusson, Jean-Philippe'

_publ_section_title
;
 Conception and Evolution of Stereocontrolled Strategies toward
 Functionalized 8-Aryloctanoic Acids Related to the Total Synthesis of
 Aliskiren.
;
_journal_issue 20
_journal_name_full 'The Journal of organic chemistry'
_journal_page_first 9531
_journal_page_last 9545
_journal_paper_doi 10.1021/jo5015195
_journal_volume 79
_journal_year 2014
_chemical_absolute_configuration rmad
_chemical_compound_source 'Synthesized by the authors. See text'
_chemical_formula_moiety 'C42 H60 O6'
_chemical_formula_sum 'C42 H60 O6'
_chemical_formula_weight 660.90
_chemical_name_systematic
; 
 ? 
;
_space_group_IT_number 19
_symmetry_cell_setting orthorhombic
_symmetry_space_group_name_Hall 'P 2ac 2ab'
_symmetry_space_group_name_H-M 'P 21 21 21'
_atom_sites_solution_hydrogens geom
_atom_sites_solution_primary direct
_atom_sites_solution_secondary difmap
_audit_creation_method SHELXL-97
_cell_angle_alpha 90
_cell_angle_beta 90
_cell_angle_gamma 90
_cell_formula_units_Z 4
_cell_length_a 8.2377(2)
_cell_length_b 12.7351(4)
_cell_length_c 38.5075(10)
_cell_measurement_reflns_used 23113
_cell_measurement_temperature 200
_cell_measurement_theta_max 50.12
_cell_measurement_theta_min 3.47
_cell_volume 4039.74(19)
_computing_cell_refinement 'SAINT V7.60A(Bruker AXS, 2008)'
_computing_data_collection 'APEX2  (Bruker AXS, 2008)'
_computing_data_reduction 'SAINT V7.60A(Bruker AXS, 2008)'
_computing_molecular_graphics 'SHELXTL v6.12 (Bruker AXS, 2001)'
_computing_publication_material 'UdMX (Maris, 2004)'
_computing_structure_refinement 'SHELXL97 (Sheldrick, 2008)'
_computing_structure_solution 'SHELXS97 (Sheldrick, 2008)'
_diffrn_ambient_temperature 200
_diffrn_detector_area_resol_mean 5.5
_diffrn_measured_fraction_theta_full 0.997
_diffrn_measured_fraction_theta_max 0.997
_diffrn_measurement_device_type 'Bruker Smart 6000'
_diffrn_measurement_method \w
_diffrn_radiation_monochromator 'Helios optics'
_diffrn_radiation_source 'Rotating Anode'
_diffrn_radiation_type CuK\a
_diffrn_radiation_wavelength 1.54178
_diffrn_reflns_av_R_equivalents 0.056
_diffrn_reflns_av_sigmaI/netI 0.0474
_diffrn_reflns_limit_h_max 8
_diffrn_reflns_limit_h_min -8
_diffrn_reflns_limit_k_max 13
_diffrn_reflns_limit_k_min -13
_diffrn_reflns_limit_l_max 41
_diffrn_reflns_limit_l_min -40
_diffrn_reflns_number 53912
_diffrn_reflns_theta_full 56.09
_diffrn_reflns_theta_max 56.09
_diffrn_reflns_theta_min 2.29
_exptl_absorpt_coefficient_mu 0.558
_exptl_absorpt_correction_T_max 0.9617
_exptl_absorpt_correction_T_min 0.7039
_exptl_absorpt_correction_type multi-scan
_exptl_absorpt_process_details 'Sadabs (Sheldrick, 1996)'
_exptl_crystal_colour Colorless
_exptl_crystal_density_diffrn 1.087
_exptl_crystal_density_method 'not measured'
_exptl_crystal_description plate
_exptl_crystal_F_000 1440
_exptl_crystal_size_max 0.18
_exptl_crystal_size_mid 0.16
_exptl_crystal_size_min 0.07
_refine_diff_density_max 0.170
_refine_diff_density_min -0.158
_refine_diff_density_rms 0.027
_refine_ls_abs_structure_details 'Flack H D (1983), 2219 Friedel Pairs'
_refine_ls_abs_structure_Flack 0.0(3)
_refine_ls_extinction_method none
_refine_ls_goodness_of_fit_ref 0.913
_refine_ls_hydrogen_treatment constr
_refine_ls_matrix_type full
_refine_ls_number_parameters 531
_refine_ls_number_reflns 5254
_refine_ls_number_restraints 126
_refine_ls_restrained_S_all 0.921
_refine_ls_R_factor_all 0.0849
_refine_ls_R_factor_gt 0.0455
_refine_ls_shift/su_max 0.001
_refine_ls_shift/su_mean 0.000
_refine_ls_structure_factor_coef Fsqd
_refine_ls_weighting_details 'calc w=1/[\s^2^(Fo^2^)+(0.0734P)^2^] where P=(Fo^2^+2Fc^2^)/3'
_refine_ls_weighting_scheme calc
_refine_ls_wR_factor_gt 0.1130
_refine_ls_wR_factor_ref 0.1238
_reflns_number_gt 3105
_reflns_number_total 5254
_reflns_threshold_expression I>2\s(I)
_cod_data_source_file jo5015195_si_002.cif
_cod_data_source_block bent69
_cod_depositor_comments
;
The following automatic conversions were performed:

'_symmetry_cell_setting' value 'Orthorhombic' changed to
'orthorhombic' according to
/usr/data/users/saulius/crontab/automatic-downloads/current/ACS/lib/dictionaries/cif_core.dic
dictionary named 'cif_core.dic' version 2.4.2 from 2011-04-26.

Automatic conversion script
Id: cif_fix_values 2827 2014-09-09 07:05:25Z andrius 
;
_cod_original_sg_symbol_H-M P212121
_cod_database_code 4030151

loop_
_symmetry_equiv_pos_as_xyz
'x, y, z'
'-x+1/2, -y, z+1/2'
'-x, y+1/2, -z+1/2'
'x+1/2, -y+1/2, -z'

loop_
_atom_site_label
_atom_site_type_symbol
_atom_site_fract_x
_atom_site_fract_y
_atom_site_fract_z
_atom_site_U_iso_or_equiv
_atom_site_adp_type
_atom_site_occupancy
_atom_site_symmetry_multiplicity
_atom_site_calc_flag
_atom_site_refinement_flags
_atom_site_disorder_assembly
_atom_site_disorder_group
O12 O 0.7863(3) 0.12782(17) 0.82200(7) 0.0787(7) Uani 1 1 d D . .
O13 O 0.8990(4) 0.7183(2) 1.06717(8) 0.1108(9) Uani 1 1 d U A .
O11 O 0.6127(8) 0.2294(5) 0.85209(16) 0.108(2) Uani 0.683(4) 1 d PD A 1
C11 C 0.6908(10) 0.1503(6) 0.84945(18) 0.0871(17) Uani 0.683(4) 1 d PD A 1
C12 C 0.6871(11) 0.0624(6) 0.87573(15) 0.0846(14) Uani 0.683(4) 1 d PD A 1
H12D H 0.7785 0.0136 0.8701 0.102 Uiso 0.683(4) 1 calc PR A 1
C13 C 0.7183(8) 0.1064(4) 0.91261(15) 0.089(2) Uani 0.683(4) 1 d PDU A 1
H13A H 0.6368 0.1614 0.9177 0.106 Uiso 0.683(4) 1 calc PR A 1
H13B H 0.7037 0.0493 0.9298 0.106 Uiso 0.683(4) 1 calc PR A 1
C14 C 0.8838(8) 0.1518(4) 0.91676(14) 0.0882(17) Uani 0.683(4) 1 d PDU A 1
H14A H 0.9723 0.1048 0.9196 0.106 Uiso 0.683(4) 1 calc PR A 1
C15 C 0.9153(9) 0.2542(4) 0.9167(2) 0.0779(18) Uani 0.683(4) 1 d PDU A 1
H15A H 0.8279 0.3025 0.9145 0.093 Uiso 0.683(4) 1 calc PR A 1
C16 C 1.0858(9) 0.2960(8) 0.9202(4) 0.0841(14) Uani 0.683(4) 1 d PD A 1
H16A H 1.1149 0.3340 0.8986 0.101 Uiso 0.683(4) 1 calc PR A 1
H16B H 1.1616 0.2361 0.9226 0.101 Uiso 0.683(4) 1 calc PR A 1
C17 C 1.1073(10) 0.3702(5) 0.9514(3) 0.0768(12) Uani 0.683(4) 1 d PD A 1
H17A H 1.0667 0.3305 0.9720 0.092 Uiso 0.683(4) 1 calc PR A 1
C115 C 0.5285(15) -0.0018(9) 0.8741(2) 0.094(2) Uani 0.683(4) 1 d PDU A 1
H11A H 0.5384 -0.0590 0.8918 0.112 Uiso 0.683(4) 1 calc PR A 1
C116 C 0.511(2) -0.0543(14) 0.8393(3) 0.116(4) Uani 0.683(4) 1 d PDU A 1
H11B H 0.6090 -0.0952 0.8343 0.174 Uiso 0.683(4) 1 calc PR A 1
H11C H 0.4959 -0.0008 0.8213 0.174 Uiso 0.683(4) 1 calc PR A 1
H11D H 0.4166 -0.1011 0.8397 0.174 Uiso 0.683(4) 1 calc PR A 1
C117 C 0.3765(16) 0.0595(19) 0.8830(5) 0.115(5) Uani 0.683(4) 1 d PDU A 1
H11E H 0.2831 0.0118 0.8834 0.172 Uiso 0.683(4) 1 calc PR A 1
H11F H 0.3589 0.1141 0.8655 0.172 Uiso 0.683(4) 1 calc PR A 1
H11G H 0.3892 0.0921 0.9059 0.172 Uiso 0.683(4) 1 calc PR A 1
C118 C 1.2873(10) 0.3930(9) 0.9587(3) 0.082(2) Uani 0.683(4) 1 d PD A 1
H11H H 1.2921 0.4564 0.9740 0.098 Uiso 0.683(4) 1 calc PR A 1
C119 C 1.3641(18) 0.3037(13) 0.9783(3) 0.105(4) Uani 0.683(4) 1 d PD A 1
H11I H 1.3074 0.2937 1.0004 0.157 Uiso 0.683(4) 1 calc PR A 1
H11J H 1.4785 0.3199 0.9828 0.157 Uiso 0.683(4) 1 calc PR A 1
H11K H 1.3565 0.2393 0.9645 0.157 Uiso 0.683(4) 1 calc PR A 1
C120 C 1.3851(15) 0.4172(17) 0.9264(4) 0.103(4) Uani 0.683(4) 1 d PD A 1
H12E H 1.4940 0.4406 0.9331 0.155 Uiso 0.683(4) 1 calc PR A 1
H12F H 1.3310 0.4729 0.9132 0.155 Uiso 0.683(4) 1 calc PR A 1
H12G H 1.3934 0.3539 0.9121 0.155 Uiso 0.683(4) 1 calc PR A 1
C22 C 1.0046(11) 0.6345(5) 0.86874(19) 0.0755(12) Uani 0.683(4) 1 d PD A 1
H22D H 1.1257 0.6361 0.8704 0.091 Uiso 0.683(4) 1 calc PR A 1
C23 C 0.956(2) 0.5831(7) 0.83446(18) 0.0960(17) Uani 0.683(4) 1 d PD A 1
H23A H 0.8368 0.5713 0.8344 0.115 Uiso 0.683(4) 1 calc PR A 1
H23B H 0.9818 0.6312 0.8151 0.115 Uiso 0.683(4) 1 calc PR A 1
C24 C 1.0398(7) 0.4815(5) 0.82888(19) 0.089(2) Uani 0.683(4) 1 d PD A 1
H24A H 1.1539 0.4819 0.8254 0.107 Uiso 0.683(4) 1 calc PR A 1
C25 C 0.9625(7) 0.3899(5) 0.82853(18) 0.092(2) Uani 0.683(4) 1 d PD A 1
H25A H 0.8496 0.3897 0.8335 0.110 Uiso 0.683(4) 1 calc PR A 1
C26 C 1.0450(11) 0.2838(5) 0.8205(3) 0.093(2) Uani 0.683(4) 1 d PD A 1
H26A H 1.1631 0.2948 0.8175 0.112 Uiso 0.683(4) 1 calc PR A 1
H26B H 1.0289 0.2353 0.8403 0.112 Uiso 0.683(4) 1 calc PR A 1
C27 C 0.9743(5) 0.2339(6) 0.7872(2) 0.0862(13) Uani 0.683(4) 1 d PD A 1
H27A H 0.9692 0.2926 0.7700 0.103 Uiso 0.683(4) 1 calc PR A 1
C215 C 0.9391(18) 0.7477(5) 0.8710(3) 0.0971(15) Uani 0.683(4) 1 d PD A 1
H21A H 0.8179 0.7437 0.8711 0.117 Uiso 0.683(4) 1 calc PR A 1
C216 C 0.991(3) 0.8011(10) 0.9046(3) 0.125(5) Uani 0.683(4) 1 d PD A 1
H21B H 0.9510 0.8735 0.9049 0.188 Uiso 0.683(4) 1 calc PR A 1
H21C H 1.1100 0.8014 0.9062 0.188 Uiso 0.683(4) 1 calc PR A 1
H21D H 0.9462 0.7627 0.9245 0.188 Uiso 0.683(4) 1 calc PR A 1
C217 C 0.9889(13) 0.8127(9) 0.8400(4) 0.131(5) Uani 0.683(4) 1 d PD A 1
H21E H 0.9413 0.8830 0.8419 0.197 Uiso 0.683(4) 1 calc PR A 1
H21F H 0.9503 0.7789 0.8187 0.197 Uiso 0.683(4) 1 calc PR A 1
H21G H 1.1075 0.8184 0.8393 0.197 Uiso 0.683(4) 1 calc PR A 1
C218 C 1.0831(8) 0.1517(5) 0.7705(3) 0.083(2) Uani 0.683(4) 1 d PD A 1
H21H H 1.0206 0.1228 0.7504 0.099 Uiso 0.683(4) 1 calc PR A 1
C219 C 1.2365(10) 0.1983(6) 0.7554(3) 0.117(3) Uani 0.683(4) 1 d PD A 1
H21I H 1.2833 0.1492 0.7385 0.175 Uiso 0.683(4) 1 calc PR A 1
H21J H 1.3148 0.2111 0.7741 0.175 Uiso 0.683(4) 1 calc PR A 1
H21K H 1.2108 0.2647 0.7438 0.175 Uiso 0.683(4) 1 calc PR A 1
C220 C 1.1245(19) 0.0596(10) 0.7930(4) 0.113(3) Uani 0.683(4) 1 d PD A 1
H22E H 1.2035 0.0149 0.7810 0.170 Uiso 0.683(4) 1 calc PR A 1
H22F H 1.0259 0.0191 0.7978 0.170 Uiso 0.683(4) 1 calc PR A 1
H22G H 1.1712 0.0846 0.8149 0.170 Uiso 0.683(4) 1 calc PR A 1
O31 O 0.5659(18) 0.2106(12) 0.8379(4) 0.108(2) Uani 0.317(4) 1 d PD A 2
C31 C 0.6648(19) 0.1448(12) 0.8451(3) 0.0871(17) Uani 0.317(4) 1 d PD A 2
C32 C 0.677(2) 0.0794(11) 0.8778(3) 0.0846(14) Uani 0.317(4) 1 d PD A 2
H32A H 0.7760 0.0341 0.8761 0.102 Uiso 0.317(4) 1 calc PR A 2
C33 C 0.7009(17) 0.1575(11) 0.9082(3) 0.089(2) Uani 0.317(4) 1 d PD A 2
H33A H 0.6018 0.2008 0.9106 0.106 Uiso 0.317(4) 1 calc PR A 2
H33B H 0.7153 0.1174 0.9300 0.106 Uiso 0.317(4) 1 calc PR A 2
C34 C 0.8436(13) 0.2281(10) 0.9032(3) 0.0882(17) Uani 0.317(4) 1 d PD A 2
H34A H 0.8438 0.2760 0.8842 0.106 Uiso 0.317(4) 1 calc PR A 2
C35 C 0.9704(19) 0.2257(11) 0.9245(5) 0.0779(18) Uani 0.317(4) 1 d PD A 2
H35A H 0.9717 0.1734 0.9421 0.093 Uiso 0.317(4) 1 calc PR A 2
C36 C 1.1123(19) 0.3002(17) 0.9227(8) 0.0841(14) Uani 0.317(4) 1 d PD A 2
H36A H 1.1058 0.3411 0.9008 0.101 Uiso 0.317(4) 1 calc PR A 2
H36B H 1.2145 0.2593 0.9222 0.101 Uiso 0.317(4) 1 calc PR A 2
C37 C 1.1155(19) 0.3764(10) 0.9537(5) 0.0768(12) Uani 0.317(4) 1 d PD A 2
H37A H 1.0689 0.3352 0.9735 0.092 Uiso 0.317(4) 1 calc PR A 2
C315 C 0.528(4) 0.008(2) 0.8826(5) 0.094(2) Uani 0.317(4) 1 d PD A 2
H31A H 0.5554 -0.0415 0.9019 0.112 Uiso 0.317(4) 1 calc PR A 2
C316 C 0.501(5) -0.058(3) 0.8510(9) 0.116(4) Uani 0.317(4) 1 d PD A 2
H31B H 0.5973 -0.1021 0.8469 0.174 Uiso 0.317(4) 1 calc PR A 2
H31C H 0.4828 -0.0129 0.8309 0.174 Uiso 0.317(4) 1 calc PR A 2
H31D H 0.4064 -0.1034 0.8546 0.174 Uiso 0.317(4) 1 calc PR A 2
C317 C 0.374(3) 0.064(4) 0.8935(15) 0.115(5) Uani 0.317(4) 1 d PD A 2
H31E H 0.3903 0.0966 0.9163 0.172 Uiso 0.317(4) 1 calc PR A 2
H31F H 0.2844 0.0139 0.8947 0.172 Uiso 0.317(4) 1 calc PR A 2
H31G H 0.3481 0.1189 0.8764 0.172 Uiso 0.317(4) 1 calc PR A 2
C318 C 1.288(2) 0.4041(19) 0.9654(8) 0.082(2) Uani 0.317(4) 1 d PD A 2
H31H H 1.2800 0.4690 0.9800 0.098 Uiso 0.317(4) 1 calc PR A 2
C319 C 1.359(4) 0.320(3) 0.9880(10) 0.105(4) Uani 0.317(4) 1 d PD A 2
H31I H 1.4245 0.3518 1.0064 0.157 Uiso 0.317(4) 1 calc PR A 2
H31J H 1.4281 0.2736 0.9739 0.157 Uiso 0.317(4) 1 calc PR A 2
H31K H 1.2714 0.2783 0.9985 0.157 Uiso 0.317(4) 1 calc PR A 2
C320 C 1.403(3) 0.429(4) 0.9359(11) 0.103(4) Uani 0.317(4) 1 d PD A 2
H32B H 1.5013 0.4620 0.9451 0.155 Uiso 0.317(4) 1 calc PR A 2
H32C H 1.3501 0.4761 0.9194 0.155 Uiso 0.317(4) 1 calc PR A 2
H32D H 1.4329 0.3633 0.9240 0.155 Uiso 0.317(4) 1 calc PR A 2
C42 C 1.006(2) 0.6250(11) 0.8668(4) 0.0755(12) Uani 0.317(4) 1 d PD A 2
H42A H 1.1270 0.6220 0.8676 0.091 Uiso 0.317(4) 1 calc PR A 2
C43 C 0.947(5) 0.5682(14) 0.8343(4) 0.0960(17) Uani 0.317(4) 1 d PD A 2
H43A H 0.8309 0.5849 0.8305 0.115 Uiso 0.317(4) 1 calc PR A 2
H43B H 1.0084 0.5945 0.8140 0.115 Uiso 0.317(4) 1 calc PR A 2
C44 C 0.966(2) 0.4518(12) 0.8365(4) 0.089(2) Uani 0.317(4) 1 d PD A 2
H44A H 0.9194 0.4150 0.8554 0.107 Uiso 0.317(4) 1 calc PR A 2
C45 C 1.0483(15) 0.3987(10) 0.8125(4) 0.092(2) Uani 0.317(4) 1 d PD A 2
H45A H 1.0965 0.4355 0.7936 0.110 Uiso 0.317(4) 1 calc PR A 2
C46 C 1.066(2) 0.2782(11) 0.8146(7) 0.093(2) Uani 0.317(4) 1 d PD A 2
H46A H 1.1833 0.2604 0.8138 0.112 Uiso 0.317(4) 1 calc PR A 2
H46B H 1.0240 0.2543 0.8374 0.112 Uiso 0.317(4) 1 calc PR A 2
C47 C 0.9783(7) 0.2177(11) 0.7857(4) 0.0862(13) Uani 0.317(4) 1 d PD A 2
H47A H 0.9820 0.2653 0.7650 0.103 Uiso 0.317(4) 1 calc PR A 2
C415 C 0.951(4) 0.7408(10) 0.8689(6) 0.0971(15) Uani 0.317(4) 1 d PD A 2
H41A H 0.8355 0.7453 0.8611 0.117 Uiso 0.317(4) 1 calc PR A 2
C416 C 0.961(9) 0.779(2) 0.9066(7) 0.125(5) Uani 0.317(4) 1 d PD A 2
H41B H 0.9038 0.8465 0.9087 0.188 Uiso 0.317(4) 1 calc PR A 2
H41C H 1.0752 0.7889 0.9131 0.188 Uiso 0.317(4) 1 calc PR A 2
H41D H 0.9109 0.7275 0.9220 0.188 Uiso 0.317(4) 1 calc PR A 2
C417 C 1.052(4) 0.811(2) 0.8460(10) 0.131(5) Uani 0.317(4) 1 d PD A 2
H41E H 1.0506 0.7839 0.8222 0.197 Uiso 0.317(4) 1 calc PR A 2
H41F H 1.1641 0.8121 0.8546 0.197 Uiso 0.317(4) 1 calc PR A 2
H41G H 1.0074 0.8821 0.8464 0.197 Uiso 0.317(4) 1 calc PR A 2
C418 C 1.0691(19) 0.1182(13) 0.7743(6) 0.083(2) Uani 0.317(4) 1 d PD A 2
H41H H 0.9995 0.0835 0.7564 0.099 Uiso 0.317(4) 1 calc PR A 2
C419 C 1.228(2) 0.1444(14) 0.7566(7) 0.117(3) Uani 0.317(4) 1 d PD A 2
H41I H 1.2792 0.0796 0.7482 0.175 Uiso 0.317(4) 1 calc PR A 2
H41J H 1.3011 0.1789 0.7732 0.175 Uiso 0.317(4) 1 calc PR A 2
H41K H 1.2081 0.1915 0.7369 0.175 Uiso 0.317(4) 1 calc PR A 2
C420 C 1.095(5) 0.039(2) 0.8025(11) 0.113(3) Uani 0.317(4) 1 d PD A 2
H42B H 0.9894 0.0174 0.8120 0.170 Uiso 0.317(4) 1 calc PR A 2
H42C H 1.1605 0.0702 0.8211 0.170 Uiso 0.317(4) 1 calc PR A 2
H42D H 1.1511 -0.0224 0.7930 0.170 Uiso 0.317(4) 1 calc PR A 2
C18 C 0.9950(5) 0.4654(3) 0.94774(9) 0.0769(10) Uani 1 1 d DU . .
H18 H 0.8847 0.4381 0.9417 0.092 Uiso 1 1 calc R A 1
C19 C 0.9754(5) 0.5371(3) 0.97863(10) 0.0719(10) Uani 1 1 d . A .
C110 C 0.8500(5) 0.5175(3) 1.00154(11) 0.0832(11) Uani 1 1 d . . .
H110 H 0.7778 0.4608 0.9973 0.100 Uiso 1 1 calc R A .
C111 C 0.8287(5) 0.5802(3) 1.03075(11) 0.0937(12) Uani 1 1 d . A .
H111 H 0.7421 0.5659 1.0463 0.112 Uiso 1 1 calc R . .
C112 C 0.9314(6) 0.6620(3) 1.03718(12) 0.0866(12) Uani 1 1 d . . .
C113 C 1.0569(5) 0.6842(3) 1.01457(12) 0.0911(12) Uani 1 1 d U A .
H113 H 1.1281 0.7415 1.0188 0.109 Uiso 1 1 calc R . .
C114 C 1.0766(5) 0.6211(3) 0.98553(10) 0.0890(11) Uani 1 1 d U . .
H114 H 1.1626 0.6361 0.9699 0.107 Uiso 1 1 calc R A .
C121 C 1.0122(6) 0.7986(3) 1.07661(12) 0.1224(16) Uani 1 1 d U . .
H12A H 1.0061 0.8561 1.0598 0.184 Uiso 1 1 calc R A .
H12B H 1.1223 0.7694 1.0767 0.184 Uiso 1 1 calc R . .
H12C H 0.9857 0.8252 1.0998 0.184 Uiso 1 1 calc R . .
O21 O 0.7932(4) 0.5565(2) 0.90238(6) 0.0935(8) Uani 1 1 d D A .
O22 O 1.0521(3) 0.52711(17) 0.91788(6) 0.0723(7) Uani 1 1 d DU A .
O23 O 0.5111(3) 0.0629(2) 0.66765(8) 0.1051(8) Uani 1 1 d U . .
C21 C 0.9390(6) 0.5682(3) 0.89732(10) 0.0744(10) Uani 1 1 d D . .
C28 C 0.7975(4) 0.2017(3) 0.79306(10) 0.0765(10) Uani 1 1 d D A .
H28 H 0.7372 0.2664 0.8001 0.092 Uiso 1 1 calc R B 1
C29 C 0.7134(4) 0.1586(3) 0.76178(10) 0.0684(10) Uani 1 1 d DU . .
C210 C 0.6725(5) 0.2285(3) 0.73525(12) 0.0874(12) Uani 1 1 d U A .
H210 H 0.6918 0.3014 0.7385 0.105 Uiso 1 1 calc R . .
C211 C 0.6067(5) 0.1952(4) 0.70532(13) 0.0957(12) Uani 1 1 d U . .
H211 H 0.5795 0.2445 0.6878 0.115 Uiso 1 1 calc R A .
C212 C 0.5787(4) 0.0902(4) 0.70000(12) 0.0799(10) Uani 1 1 d U A .
C213 C 0.6111(4) 0.0164(3) 0.72548(12) 0.0806(11) Uani 1 1 d . . .
H213 H 0.5874 -0.0559 0.7222 0.097 Uiso 1 1 calc R A .
C214 C 0.6811(4) 0.0539(3) 0.75650(11) 0.0796(10) Uani 1 1 d . A .
H214 H 0.7068 0.0052 0.7744 0.095 Uiso 1 1 calc R . .
C221 C 0.4821(5) -0.0452(3) 0.66211(13) 0.1181(15) Uani 1 1 d U . .
H22A H 0.4300 -0.0754 0.6827 0.177 Uiso 1 1 calc R . .
H22B H 0.5854 -0.0812 0.6578 0.177 Uiso 1 1 calc R . .
H22C H 0.4108 -0.0541 0.6420 0.177 Uiso 1 1 calc R . .

loop_
_atom_site_aniso_label
_atom_site_aniso_U_11
_atom_site_aniso_U_22
_atom_site_aniso_U_33
_atom_site_aniso_U_23
_atom_site_aniso_U_13
_atom_site_aniso_U_12
O12 0.0839(16) 0.0699(15) 0.0822(17) -0.0090(15) 0.0092(15) 0.0058(13)
O13 0.111(2) 0.107(2) 0.114(2) -0.0377(19) -0.0027(18) 0.0055(18)
O11 0.137(4) 0.064(3) 0.124(6) -0.007(3) 0.049(4) 0.010(3)
C11 0.095(4) 0.052(3) 0.114(4) -0.017(3) 0.018(3) -0.006(3)
C12 0.093(3) 0.071(3) 0.090(3) -0.008(3) 0.009(2) -0.004(3)
C13 0.136(4) 0.048(5) 0.082(4) 0.001(4) 0.009(3) -0.020(4)
C14 0.113(5) 0.078(3) 0.074(4) 0.003(3) -0.015(3) -0.020(4)
C15 0.082(6) 0.085(4) 0.067(5) -0.011(3) -0.018(4) -0.002(4)
C16 0.099(4) 0.073(2) 0.080(3) -0.014(2) 0.000(4) -0.018(3)
C17 0.104(4) 0.057(2) 0.069(3) 0.000(2) 0.000(2) -0.008(2)
C115 0.108(3) 0.075(4) 0.098(5) -0.008(4) 0.018(4) -0.012(3)
C116 0.117(4) 0.097(3) 0.134(10) -0.033(7) 0.029(7) -0.033(3)
C117 0.122(4) 0.123(4) 0.099(14) -0.010(8) 0.025(5) -0.010(4)
C118 0.095(3) 0.067(3) 0.084(5) -0.010(3) -0.017(3) 0.006(3)
C119 0.136(4) 0.101(6) 0.077(9) -0.001(6) -0.020(5) 0.028(4)
C120 0.085(4) 0.097(6) 0.129(11) 0.019(8) -0.021(5) -0.006(4)
C22 0.070(2) 0.067(3) 0.090(3) 0.002(2) 0.002(2) -0.006(2)
C23 0.112(4) 0.082(4) 0.094(3) 0.013(3) 0.004(3) 0.015(4)
C24 0.077(6) 0.094(5) 0.095(5) -0.004(4) 0.003(4) 0.001(4)
C25 0.058(5) 0.092(4) 0.126(6) 0.004(4) -0.016(4) -0.007(4)
C26 0.090(4) 0.084(3) 0.106(5) -0.017(3) -0.013(4) -0.004(3)
C27 0.079(3) 0.078(3) 0.102(3) -0.005(3) -0.007(2) -0.011(2)
C215 0.107(4) 0.057(2) 0.127(4) 0.013(3) 0.002(3) 0.007(2)
C216 0.135(12) 0.069(6) 0.173(5) -0.031(4) -0.042(5) -0.002(8)
C217 0.102(12) 0.107(4) 0.185(8) 0.037(4) 0.028(8) 0.008(5)
C218 0.058(3) 0.083(5) 0.108(4) -0.001(4) 0.010(3) -0.018(3)
C219 0.076(4) 0.119(8) 0.155(5) 0.014(8) 0.019(3) -0.022(6)
C220 0.117(7) 0.094(6) 0.129(11) 0.026(5) 0.047(5) 0.035(6)
O31 0.137(4) 0.064(3) 0.124(6) -0.007(3) 0.049(4) 0.010(3)
C31 0.095(4) 0.052(3) 0.114(4) -0.017(3) 0.018(3) -0.006(3)
C32 0.093(3) 0.071(3) 0.090(3) -0.008(3) 0.009(2) -0.004(3)
C33 0.136(4) 0.048(5) 0.082(4) 0.001(4) 0.009(3) -0.020(4)
C34 0.113(5) 0.078(3) 0.074(4) 0.003(3) -0.015(3) -0.020(4)
C35 0.082(6) 0.085(4) 0.067(5) -0.011(3) -0.018(4) -0.002(4)
C36 0.099(4) 0.073(2) 0.080(3) -0.014(2) 0.000(4) -0.018(3)
C37 0.104(4) 0.057(2) 0.069(3) 0.000(2) 0.000(2) -0.008(2)
C315 0.108(3) 0.075(4) 0.098(5) -0.008(4) 0.018(4) -0.012(3)
C316 0.117(4) 0.097(3) 0.134(10) -0.033(7) 0.029(7) -0.033(3)
C317 0.122(4) 0.123(4) 0.099(14) -0.010(8) 0.025(5) -0.010(4)
C318 0.095(3) 0.067(3) 0.084(5) -0.010(3) -0.017(3) 0.006(3)
C319 0.136(4) 0.101(6) 0.077(9) -0.001(6) -0.020(5) 0.028(4)
C320 0.085(4) 0.097(6) 0.129(11) 0.019(8) -0.021(5) -0.006(4)
C42 0.070(2) 0.067(3) 0.090(3) 0.002(2) 0.002(2) -0.006(2)
C43 0.112(4) 0.082(4) 0.094(3) 0.013(3) 0.004(3) 0.015(4)
C44 0.077(6) 0.094(5) 0.095(5) -0.004(4) 0.003(4) 0.001(4)
C45 0.058(5) 0.092(4) 0.126(6) 0.004(4) -0.016(4) -0.007(4)
C46 0.090(4) 0.084(3) 0.106(5) -0.017(3) -0.013(4) -0.004(3)
C47 0.079(3) 0.078(3) 0.102(3) -0.005(3) -0.007(2) -0.011(2)
C415 0.107(4) 0.057(2) 0.127(4) 0.013(3) 0.002(3) 0.007(2)
C416 0.135(12) 0.069(6) 0.173(5) -0.031(4) -0.042(5) -0.002(8)
C417 0.102(12) 0.107(4) 0.185(8) 0.037(4) 0.028(8) 0.008(5)
C418 0.058(3) 0.083(5) 0.108(4) -0.001(4) 0.010(3) -0.018(3)
C419 0.076(4) 0.119(8) 0.155(5) 0.014(8) 0.019(3) -0.022(6)
C420 0.117(7) 0.094(6) 0.129(11) 0.026(5) 0.047(5) 0.035(6)
C18 0.085(3) 0.068(2) 0.078(3) -0.004(2) -0.007(2) -0.005(2)
C19 0.073(3) 0.064(2) 0.079(3) 0.000(2) -0.004(2) -0.002(2)
C110 0.091(3) 0.075(2) 0.083(3) -0.006(2) 0.001(3) -0.011(2)
C111 0.094(3) 0.094(3) 0.093(3) -0.010(3) 0.011(2) -0.005(3)
C112 0.096(4) 0.077(3) 0.086(3) -0.013(3) -0.006(3) 0.004(3)
C113 0.087(3) 0.075(3) 0.111(3) -0.010(3) -0.002(3) -0.011(2)
C114 0.088(3) 0.087(3) 0.091(3) -0.020(2) 0.005(2) -0.016(3)
C121 0.129(4) 0.095(3) 0.143(4) -0.044(3) -0.027(3) 0.000(3)
O21 0.0716(19) 0.1007(18) 0.108(2) 0.0096(15) -0.0052(16) -0.0005(16)
O22 0.0684(16) 0.0728(15) 0.0758(16) 0.0081(13) -0.0070(14) -0.0039(13)
O23 0.102(2) 0.1010(18) 0.113(2) 0.0088(17) -0.0103(18) -0.0073(17)
C21 0.065(3) 0.070(2) 0.089(3) -0.012(2) -0.001(3) 0.001(2)
C28 0.069(3) 0.065(2) 0.095(3) -0.006(2) 0.015(2) -0.003(2)
C29 0.057(2) 0.064(3) 0.085(3) -0.001(2) 0.005(2) 0.006(2)
C210 0.076(3) 0.082(3) 0.105(3) 0.001(3) -0.005(2) -0.011(2)
C211 0.078(3) 0.093(3) 0.116(4) 0.016(3) -0.007(3) -0.008(3)
C212 0.060(2) 0.087(3) 0.093(3) -0.001(3) 0.007(2) -0.001(2)
C213 0.070(2) 0.064(2) 0.107(3) -0.012(3) 0.016(2) 0.001(2)
C214 0.072(3) 0.073(3) 0.094(3) -0.015(2) 0.006(2) 0.016(2)
C221 0.084(3) 0.096(2) 0.175(4) -0.034(3) -0.006(3) 0.001(2)

loop_
_atom_type_symbol
_atom_type_description
_atom_type_scat_dispersion_real
_atom_type_scat_dispersion_imag
_atom_type_scat_source
C C 0.0181 0.0091 'International Tables Vol C Tables 4.2.6.8 and 6.1.1.4'
H H 0.0000 0.0000 'International Tables Vol C Tables 4.2.6.8 and 6.1.1.4'
O O 0.0492 0.0322 'International Tables Vol C Tables 4.2.6.8 and 6.1.1.4'

loop_
_geom_angle_atom_site_label_1
_geom_angle_atom_site_label_2
_geom_angle_atom_site_label_3
_geom_angle
_geom_angle_publ_flag
C11 O12 C28 119.8(4) y
C31 O12 C28 116.3(6) y
C112 O13 C121 117.1(4) y
O11 C11 O12 123.9(5) y
O11 C11 C12 123.8(6) y
O12 C11 C12 112.3(5) y
C11 C12 C115 112.5(5) y
C11 C12 C13 110.0(5) y
C115 C12 C13 111.7(5) y
C11 C12 H12D 107.5 ?
C115 C12 H12D 107.5 ?
C13 C12 H12D 107.5 ?
C14 C13 C12 113.0(5) y
C14 C13 H13A 109.0 ?
C12 C13 H13A 109.0 ?
C14 C13 H13B 109.0 ?
C12 C13 H13B 109.0 ?
H13A C13 H13B 107.8 ?
C15 C14 C13 124.0(5) y
C15 C14 H14A 118.0 ?
C13 C14 H14A 118.0 ?
C14 C15 C16 121.8(7) y
C14 C15 H15A 119.1 ?
C16 C15 H15A 119.1 ?
C15 C16 C17 113.1(5) y
C15 C16 H16A 109.0 ?
C17 C16 H16A 109.0 ?
C15 C16 H16B 109.0 ?
C17 C16 H16B 109.0 ?
H16A C16 H16B 107.8 ?
C18 C17 C118 116.8(5) y
C18 C17 C16 110.2(6) y
C118 C17 C16 111.8(5) y
C18 C17 H17A 105.7 ?
C118 C17 H17A 105.7 ?
C16 C17 H17A 105.7 ?
C116 C115 C117 110.5(6) y
C116 C115 C12 110.6(5) y
C117 C115 C12 114.8(6) y
C116 C115 H11A 106.8 ?
C117 C115 H11A 106.8 ?
C12 C115 H11A 106.8 ?
C119 C118 C120 110.0(6) y
C119 C118 C17 110.8(6) y
C120 C118 C17 113.6(5) y
C119 C118 H11H 107.4 ?
C120 C118 H11H 107.4 ?
C17 C118 H11H 107.4 ?
C21 C22 C23 107.4(6) y
C21 C22 C215 111.2(5) y
C23 C22 C215 110.9(5) y
C21 C22 H22D 109.1 ?
C23 C22 H22D 109.1 ?
C215 C22 H22D 109.1 ?
C24 C23 C22 112.1(7) y
C24 C23 H23A 109.2 ?
C22 C23 H23A 109.2 ?
C24 C23 H23B 109.2 ?
C22 C23 H23B 109.2 ?
H23A C23 H23B 107.9 ?
C25 C24 C23 122.9(10) y
C25 C24 H24A 118.5 ?
C23 C24 H24A 118.5 ?
C24 C25 C26 124.0(7) y
C24 C25 H25A 118.0 ?
C26 C25 H25A 118.0 ?
C27 C26 C25 111.2(5) y
C27 C26 H26A 109.4 ?
C25 C26 H26A 109.4 ?
C27 C26 H26B 109.4 ?
C25 C26 H26B 109.4 ?
H26A C26 H26B 108.0 ?
C218 C27 C28 116.0(5) y
C218 C27 C26 114.3(5) y
C28 C27 C26 110.3(5) y
C218 C27 H27A 105.0 ?
C28 C27 H27A 105.0 ?
C26 C27 H27A 105.0 ?
C217 C215 C216 110.5(6) y
C217 C215 C22 111.9(6) y
C216 C215 C22 111.5(6) y
C217 C215 H21A 107.6 ?
C216 C215 H21A 107.6 ?
C22 C215 H21A 107.6 ?
C220 C218 C219 109.8(6) y
C220 C218 C27 115.3(5) y
C219 C218 C27 112.7(5) y
C220 C218 H21H 106.1 ?
C219 C218 H21H 106.1 ?
C27 C218 H21H 106.1 ?
O31 C31 O12 117.5(10) y
O31 C31 C32 128.5(12) y
O12 C31 C32 114.0(10) y
C31 C32 C315 111.8(10) y
C31 C32 C33 106.5(9) y
C315 C32 C33 112.9(10) y
C31 C32 H32A 108.5 ?
C315 C32 H32A 108.5 ?
C33 C32 H32A 108.5 ?
C34 C33 C32 112.9(10) y
C34 C33 H33A 109.0 ?
C32 C33 H33A 109.0 ?
C34 C33 H33B 109.0 ?
C32 C33 H33B 109.0 ?
H33A C33 H33B 107.8 ?
C35 C34 C33 121.7(11) y
C35 C34 H34A 119.2 ?
C33 C34 H34A 119.2 ?
C34 C35 C36 124.5(15) y
C34 C35 H35A 117.8 ?
C36 C35 H35A 117.8 ?
C35 C36 C37 112.0(11) y
C35 C36 H36A 109.2 ?
C37 C36 H36A 109.2 ?
C35 C36 H36B 109.2 ?
C37 C36 H36B 109.2 ?
H36A C36 H36B 107.9 ?
C18 C37 C318 118.5(10) y
C18 C37 C36 109.8(11) y
C318 C37 C36 112.9(10) y
C18 C37 H37A 104.7 ?
C318 C37 H37A 104.7 ?
C36 C37 H37A 104.7 ?
C316 C315 C317 111.7(12) y
C316 C315 C32 110.7(11) y
C317 C315 C32 114.9(12) y
C316 C315 H31A 106.3 ?
C317 C315 H31A 106.3 ?
C32 C315 H31A 106.3 ?
C315 C316 H31B 109.5 ?
C315 C316 H31C 109.5 ?
H31B C316 H31C 109.5 ?
C315 C316 H31D 109.5 ?
H31B C316 H31D 109.5 ?
H31C C316 H31D 109.5 ?
C315 C317 H31E 109.5 ?
C315 C317 H31F 109.5 ?
H31E C317 H31F 109.5 ?
C315 C317 H31G 109.5 ?
H31E C317 H31G 109.5 ?
H31F C317 H31G 109.5 ?
C319 C318 C320 109.8(12) y
C319 C318 C37 111.5(12) y
C320 C318 C37 114.1(12) y
C319 C318 H31H 107.0 ?
C320 C318 H31H 107.0 ?
C37 C318 H31H 107.0 ?
C318 C319 H31I 109.5 ?
C318 C319 H31J 109.5 ?
H31I C319 H31J 109.5 ?
C318 C319 H31K 109.5 ?
H31I C319 H31K 109.5 ?
H31J C319 H31K 109.5 ?
C318 C320 H32B 109.5 ?
C318 C320 H32C 109.5 ?
H32B C320 H32C 109.5 ?
C318 C320 H32D 109.5 ?
H32B C320 H32D 109.5 ?
H32C C320 H32D 109.5 ?
C21 C42 C43 107.5(11) y
C21 C42 C415 108.4(10) y
C43 C42 C415 113.8(10) y
C21 C42 H42A 109.0 ?
C43 C42 H42A 109.0 ?
C415 C42 H42A 109.0 ?
C44 C43 C42 112.9(10) y
C44 C43 H43A 109.0 ?
C42 C43 H43A 109.0 ?
C44 C43 H43B 109.0 ?
C42 C43 H43B 109.0 ?
H43A C43 H43B 107.8 ?
C45 C44 C43 121.3(15) y
C45 C44 H44A 119.3 ?
C43 C44 H44A 119.3 ?
C44 C45 C46 121.1(13) y
C44 C45 H45A 119.4 ?
C46 C45 H45A 119.4 ?
C47 C46 C45 114.4(11) y
C47 C46 H46A 108.7 ?
C45 C46 H46A 108.7 ?
C47 C46 H46B 108.7 ?
C45 C46 H46B 108.7 ?
H46A C46 H46B 107.6 ?
C28 C47 C418 114.7(9) y
C28 C47 C46 113.0(10) y
C418 C47 C46 113.0(9) y
C28 C47 H47A 105.0 ?
C418 C47 H47A 105.0 ?
C46 C47 H47A 105.0 ?
C417 C415 C416 109.4(12) y
C417 C415 C42 112.0(12) y
C416 C415 C42 109.9(11) y
C417 C415 H41A 108.5 ?
C416 C415 H41A 108.5 ?
C42 C415 H41A 108.5 ?
C415 C416 H41B 109.5 ?
C415 C416 H41C 109.5 ?
H41B C416 H41C 109.5 ?
C415 C416 H41D 109.5 ?
H41B C416 H41D 109.5 ?
H41C C416 H41D 109.5 ?
C415 C417 H41E 109.5 ?
C415 C417 H41F 109.5 ?
H41E C417 H41F 109.5 ?
C415 C417 H41G 109.5 ?
H41E C417 H41G 109.5 ?
H41F C417 H41G 109.5 ?
C420 C418 C419 110.6(11) y
C420 C418 C47 114.7(12) y
C419 C418 C47 111.7(11) y
C420 C418 H41H 106.4 ?
C419 C418 H41H 106.4 ?
C47 C418 H41H 106.4 ?
C418 C419 H41I 109.5 ?
C418 C419 H41J 109.5 ?
H41I C419 H41J 109.5 ?
C418 C419 H41K 109.5 ?
H41I C419 H41K 109.5 ?
H41J C419 H41K 109.5 ?
C418 C420 H42B 109.5 ?
C418 C420 H42C 109.5 ?
H42B C420 H42C 109.5 ?
C418 C420 H42D 109.5 ?
H42B C420 H42D 109.5 ?
H42C C420 H42D 109.5 ?
O22 C18 C19 109.1(3) y
O22 C18 C37 107.9(8) y
C19 C18 C37 113.6(7) y
O22 C18 C17 107.5(5) y
C19 C18 C17 118.2(4) y
O22 C18 H18 107.2 ?
C19 C18 H18 107.2 ?
C37 C18 H18 111.6 ?
C17 C18 H18 107.2 ?
C110 C19 C114 117.9(4) y
C110 C19 C18 118.3(3) y
C114 C19 C18 123.8(4) y
C19 C110 C111 120.5(4) y
C19 C110 H110 119.7 ?
C111 C110 H110 119.7 ?
C112 C111 C110 120.4(4) y
C112 C111 H111 119.8 ?
C110 C111 H111 119.8 ?
C111 C112 C113 120.4(4) y
C111 C112 O13 115.3(4) y
C113 C112 O13 124.4(4) y
C112 C113 C114 118.5(4) y
C112 C113 H113 120.7 ?
C114 C113 H113 120.7 ?
C19 C114 C113 122.2(4) y
C19 C114 H114 118.9 ?
C113 C114 H114 118.9 ?
O13 C121 H12A 109.5 ?
O13 C121 H12B 109.5 ?
H12A C121 H12B 109.5 ?
O13 C121 H12C 109.5 ?
H12A C121 H12C 109.5 ?
H12B C121 H12C 109.5 ?
C21 O22 C18 116.9(3) y
C212 O23 C221 116.2(3) y
O21 C21 O22 122.9(4) y
O21 C21 C42 123.2(8) y
O22 C21 C42 113.8(8) y
O21 C21 C22 122.8(5) y
O22 C21 C22 114.2(5) y
O12 C28 C29 110.4(3) y
O12 C28 C27 110.2(4) y
C29 C28 C27 114.9(4) y
O12 C28 C47 106.8(7) y
C29 C28 C47 110.5(6) y
O12 C28 H28 107.0 ?
C29 C28 H28 107.0 ?
C27 C28 H28 107.0 ?
C47 C28 H28 115.1 ?
C214 C29 C210 117.6(4) y
C214 C29 C28 124.4(4) y
C210 C29 C28 117.9(4) y
C211 C210 C29 121.7(4) y
C211 C210 H210 119.2 ?
C29 C210 H210 119.2 ?
C210 C211 C212 120.2(4) y
C210 C211 H211 119.9 ?
C212 C211 H211 119.9 ?
C211 C212 C213 121.5(4) y
C211 C212 O23 116.0(4) y
C213 C212 O23 122.4(4) y
C212 C213 C214 116.7(4) y
C212 C213 H213 121.6 ?
C214 C213 H213 121.6 ?
C29 C214 C213 122.2(4) y
C29 C214 H214 118.9 ?
C213 C214 H214 118.9 ?
O23 C221 H22A 109.5 ?
O23 C221 H22B 109.5 ?
H22A C221 H22B 109.5 ?
O23 C221 H22C 109.5 ?
H22A C221 H22C 109.5 ?
H22B C221 H22C 109.5 ?

loop_
_geom_bond_atom_site_label_1
_geom_bond_atom_site_label_2
_geom_bond_distance
_geom_bond_publ_flag
O12 C11 1.349(6) y
O12 C31 1.357(11) y
O12 C28 1.461(4) y
O13 C112 1.385(4) y
O13 C121 1.431(5) y
O11 C11 1.199(6) y
C11 C12 1.510(6) y
C12 C115 1.542(6) y
C12 C13 1.548(6) y
C12 H12d 1.0000 ?
C13 C14 1.489(7) y
C13 H13a 0.9900 ?
C13 H13b 0.9900 ?
C14 C15 1.3299(8) y
C14 H14a 0.9500 ?
C15 C16 1.507(7) y
C15 H15a 0.9500 ?
C16 C17 1.540(5) y
C16 H16a 0.9900 ?
C16 H16b 0.9900 ?
C17 C18 1.531(7) y
C17 C118 1.537(6) y
C17 H17a 1.0000 ?
C115 C116 1.505(6) y
C115 C117 1.514(7) y
C115 H11a 1.0000 ?
C116 H11b 0.9800 ?
C116 H11c 0.9800 ?
C116 H11d 0.9800 ?
C117 H11e 0.9800 ?
C117 H11f 0.9800 ?
C117 H11g 0.9800 ?
C118 C119 1.504(6) y
C118 C120 1.514(6) y
C118 H11h 1.0000 ?
C119 H11i 0.9800 ?
C119 H11j 0.9800 ?
C119 H11k 0.9800 ?
C120 H12e 0.9800 ?
C120 H12f 0.9800 ?
C120 H12g 0.9800 ?
C22 C21 1.489(6) y
C22 C23 1.528(6) y
C22 C215 1.541(6) y
C22 H22d 1.0000 ?
C23 C24 1.484(8) y
C23 H23a 0.9900 ?
C23 H23b 0.9900 ?
C24 C25 1.3284(8) y
C24 H24a 0.9500 ?
C25 C26 1.544(7) y
C25 H25a 0.9500 ?
C26 C27 1.544(6) y
C26 H26a 0.9900 ?
C26 H26b 0.9900 ?
C27 C218 1.521(6) y
C27 C28 1.530(5) y
C27 H27a 1.0000 ?
C215 C217 1.509(7) y
C215 C216 1.526(8) y
C215 H21a 1.0000 ?
C216 H21b 0.9800 ?
C216 H21c 0.9800 ?
C216 H21d 0.9800 ?
C217 H21e 0.9800 ?
C217 H21f 0.9800 ?
C217 H21g 0.9800 ?
C218 C220 1.497(7) y
C218 C219 1.512(6) y
C218 H21h 1.0000 ?
C219 H21i 0.9800 ?
C219 H21j 0.9800 ?
C219 H21k 0.9800 ?
C220 H22e 0.9800 ?
C220 H22f 0.9800 ?
C220 H22g 0.9800 ?
O31 C31 1.200(9) y
C31 C32 1.513(8) y
C32 C315 1.540(9) y
C32 C33 1.548(8) y
C32 H32a 1.0000 ?
C33 C34 1.493(9) y
C33 H33a 0.9900 ?
C33 H33b 0.9900 ?
C34 C35 1.3296(8) y
C34 H34a 0.9500 ?
C35 C36 1.507(9) y
C35 H35a 0.9500 ?
C36 C37 1.540(8) y
C36 H36a 0.9900 ?
C36 H36b 0.9900 ?
C37 C18 1.525(11) y
C37 C318 1.532(9) y
C37 H37a 1.0000 ?
C315 C316 1.496(9) y
C315 C317 1.516(9) y
C315 H31a 1.0000 ?
C316 H31b 0.9800 ?
C316 H31c 0.9800 ?
C316 H31d 0.9800 ?
C317 H31e 0.9800 ?
C317 H31f 0.9800 ?
C317 H31g 0.9800 ?
C318 C319 1.503(9) y
C318 C320 1.514(9) y
C318 H31h 1.0000 ?
C319 H31i 0.9800 ?
C319 H31j 0.9800 ?
C319 H31k 0.9800 ?
C320 H32b 0.9800 ?
C320 H32c 0.9800 ?
C320 H32d 0.9800 ?
C42 C21 1.485(10) y
C42 C43 1.525(8) y
C42 C415 1.544(9) y
C42 H42a 1.0000 ?
C43 C44 1.493(10) y
C43 H43a 0.9900 ?
C43 H43b 0.9900 ?
C44 C45 1.3294(8) y
C44 H44a 0.9500 ?
C45 C46 1.544(9) y
C45 H45a 0.9500 ?
C46 C47 1.538(8) y
C46 H46a 0.9900 ?
C46 H46b 0.9900 ?
C47 C28 1.530(5) y
C47 C418 1.535(9) y
C47 H47a 1.0000 ?
C415 C417 1.504(11) y
C415 C416 1.535(9) y
C415 H41a 1.0000 ?
C416 H41b 0.9800 ?
C416 H41c 0.9800 ?
C416 H41d 0.9800 ?
C417 H41e 0.9800 ?
C417 H41f 0.9800 ?
C417 H41g 0.9800 ?
C418 C420 1.499(10) y
C418 C419 1.517(10) y
C418 H41h 1.0000 ?
C419 H41i 0.9800 ?
C419 H41j 0.9800 ?
C419 H41k 0.9800 ?
C420 H42b 0.9800 ?
C420 H42c 0.9800 ?
C420 H42d 0.9800 ?
C18 O22 1.470(4) y
C18 C19 1.508(5) y
C18 H18 1.0000 ?
C19 C110 1.381(5) y
C19 C114 1.382(5) y
C110 C111 1.390(5) y
C110 H110 0.9500 ?
C111 C112 1.365(5) y
C111 H111 0.9500 ?
C112 C113 1.381(5) y
C113 C114 1.387(5) y
C113 H113 0.9500 ?
C114 H114 0.9500 ?
C121 H12a 0.9800 ?
C121 H12b 0.9800 ?
C121 H12c 0.9800 ?
O21 C21 1.226(4) y
O22 C21 1.330(4) y
O23 C212 1.408(4) y
O23 C221 1.413(5) y
C28 C29 1.494(5) y
C28 H28 1.0000 ?
C29 C214 1.374(5) y
C29 C210 1.396(5) y
C210 C211 1.342(5) y
C210 H210 0.9500 ?
C211 C212 1.373(5) y
C211 H211 0.9500 ?
C212 C213 1.384(5) y
C213 C214 1.410(5) y
C213 H213 0.9500 ?
C214 H214 0.9500 ?
C221 H22a 0.9800 ?
C221 H22b 0.9800 ?
C221 H22c 0.9800 ?

loop_
_geom_torsion_atom_site_label_1
_geom_torsion_atom_site_label_2
_geom_torsion_atom_site_label_3
_geom_torsion_atom_site_label_4
_geom_torsion
_geom_torsion_publ_flag
C31 O12 C11 O11 -77(3) y
C28 O12 C11 O11 -0.6(11) y
C31 O12 C11 C12 101(4) y
C28 O12 C11 C12 176.7(4) y
O11 C11 C12 C115 73.4(10) y
O12 C11 C12 C115 -103.9(7) y
O11 C11 C12 C13 -51.8(10) y
O12 C11 C12 C13 130.9(7) y
C11 C12 C13 C14 -64.8(8) y
C115 C12 C13 C14 169.5(7) y
C12 C13 C14 C15 102.7(8) y
C13 C14 C15 C16 -178.5(7) y
C14 C15 C16 C17 -122.3(10) y
C15 C16 C17 C18 -60.3(11) y
C15 C16 C17 C118 168.1(9) y
C11 C12 C115 C116 62.4(11) y
C13 C12 C115 C116 -173.3(10) y
C11 C12 C115 C117 -63.4(11) y
C13 C12 C115 C117 60.9(10) y
C18 C17 C118 C119 152.2(9) y
C16 C17 C118 C119 -79.6(11) y
C18 C17 C118 C120 -83.3(11) y
C16 C17 C118 C120 44.9(12) y
C21 C22 C23 C24 -68.0(13) y
C215 C22 C23 C24 170.2(11) y
C22 C23 C24 C25 113.3(11) y
C23 C24 C25 C26 175.9(7) y
C24 C25 C26 C27 -116.8(8) y
C25 C26 C27 C218 159.9(7) y
C25 C26 C27 C28 -67.2(9) y
C21 C22 C215 C217 -173.5(9) y
C23 C22 C215 C217 -54.0(13) y
C21 C22 C215 C216 62.1(10) y
C23 C22 C215 C216 -178.4(11) y
C28 C27 C218 C220 -70.9(10) y
C26 C27 C218 C220 59.3(10) y
C28 C27 C218 C219 161.9(8) y
C26 C27 C218 C219 -67.9(10) y
C11 O12 C31 O31 119(5) y
C28 O12 C31 O31 8.5(19) y
C11 O12 C31 C32 -59(3) y
C28 O12 C31 C32 -169.2(8) y
O31 C31 C32 C315 63(2) y
O12 C31 C32 C315 -119.8(15) y
O31 C31 C32 C33 -61(2) y
O12 C31 C32 C33 116.4(14) y
C31 C32 C33 C34 -55.8(16) y
C315 C32 C33 C34 -178.8(15) y
C32 C33 C34 C35 -116.3(18) y
C33 C34 C35 C36 -175.0(13) y
C34 C35 C36 C37 110(2) y
C35 C36 C37 C18 -80(2) y
C35 C36 C37 C318 145.7(19) y
C31 C32 C315 C316 54(3) y
C33 C32 C315 C316 174(2) y
C31 C32 C315 C317 -73(3) y
C33 C32 C315 C317 47(3) y
C18 C37 C318 C319 149(2) y
C36 C37 C318 C319 -81(3) y
C18 C37 C318 C320 -86(2) y
C36 C37 C318 C320 44(3) y
C21 C42 C43 C44 -46(3) y
C415 C42 C43 C44 -166(2) y
C42 C43 C44 C45 -125(3) y
C43 C44 C45 C46 -179.3(18) y
C44 C45 C46 C47 113(2) y
C45 C46 C47 C28 -82(2) y
C45 C46 C47 C418 145.4(15) y
C21 C42 C415 C417 162(2) y
C43 C42 C415 C417 -78(3) y
C21 C42 C415 C416 40(2) y
C43 C42 C415 C416 160(3) y
C28 C47 C418 C420 -72(2) y
C46 C47 C418 C420 60(2) y
C28 C47 C418 C419 161.6(18) y
C46 C47 C418 C419 -67(2) y
C318 C37 C18 O22 66.2(14) y
C36 C37 C18 O22 -65.6(13) y
C318 C37 C18 C19 -54.9(14) y
C36 C37 C18 C19 173.3(10) y
C318 C37 C18 C17 153(13) y
C36 C37 C18 C17 21(12) y
C118 C17 C18 O22 61.9(7) y
C16 C17 C18 O22 -67.0(7) y
C118 C17 C18 C19 -62.0(7) y
C16 C17 C18 C19 169.0(5) y
C118 C17 C18 C37 -33(13) y
C16 C17 C18 C37 -162(13) y
O22 C18 C19 C110 144.8(3) y
C37 C18 C19 C110 -94.7(8) y
C17 C18 C19 C110 -92.0(5) y
O22 C18 C19 C114 -35.7(4) y
C37 C18 C19 C114 84.8(9) y
C17 C18 C19 C114 87.5(6) y
C114 C19 C110 C111 -0.8(5) y
C18 C19 C110 C111 178.8(3) y
C19 C110 C111 C112 0.1(6) y
C110 C111 C112 C113 0.6(6) y
C110 C111 C112 O13 -179.5(3) y
C121 O13 C112 C111 174.4(3) y
C121 O13 C112 C113 -5.7(6) y
C111 C112 C113 C114 -0.6(6) y
O13 C112 C113 C114 179.6(3) y
C110 C19 C114 C113 0.8(5) y
C18 C19 C114 C113 -178.7(3) y
C112 C113 C114 C19 -0.1(6) y
C19 C18 O22 C21 -90.6(3) y
C37 C18 O22 C21 145.5(7) y
C17 C18 O22 C21 140.1(4) y
C18 O22 C21 O21 0.0(5) y
C18 O22 C21 C42 -177.2(7) y
C18 O22 C21 C22 176.8(4) y
C43 C42 C21 O21 -59.6(17) y
C415 C42 C21 O21 63.8(15) y
C43 C42 C21 O22 117.5(12) y
C415 C42 C21 O22 -119.1(12) y
C43 C42 C21 C22 -147(11) y
C415 C42 C21 C22 -24(11) y
C23 C22 C21 O21 -65.3(9) y
C215 C22 C21 O21 56.3(8) y
C23 C22 C21 O22 117.9(6) y
C215 C22 C21 O22 -120.5(6) y
C23 C22 C21 C42 30(11) y
C215 C22 C21 C42 152(11) y
C11 O12 C28 C29 -109.1(5) y
C31 O12 C28 C29 -96.1(9) y
C11 O12 C28 C27 122.9(6) y
C31 O12 C28 C27 135.8(10) y
C11 O12 C28 C47 130.7(7) y
C31 O12 C28 C47 143.7(10) y
C218 C27 C28 O12 73.9(6) y
C26 C27 C28 O12 -58.2(6) y
C218 C27 C28 C29 -51.6(7) y
C26 C27 C28 C29 176.3(4) y
C218 C27 C28 C47 7(6) y
C26 C27 C28 C47 -125(7) y
C418 C47 C28 O12 62.4(11) y
C46 C47 C28 O12 -69.1(11) y
C418 C47 C28 C29 -57.8(12) y
C46 C47 C28 C29 170.7(9) y
C418 C47 C28 C27 178(10) y
C46 C47 C28 C27 47(6) y
O12 C28 C29 C214 -21.1(5) y
C27 C28 C29 C214 104.2(5) y
C47 C28 C29 C214 96.8(7) y
O12 C28 C29 C210 162.5(3) y
C27 C28 C29 C210 -72.1(5) y
C47 C28 C29 C210 -79.6(7) y
C214 C29 C210 C211 -1.2(6) y
C28 C29 C210 C211 175.5(3) y
C29 C210 C211 C212 -0.4(6) y
C210 C211 C212 C213 2.5(6) y
C210 C211 C212 O23 -179.3(3) y
C221 O23 C212 C211 -180.0(4) y
C221 O23 C212 C213 -1.7(5) y
C211 C212 C213 C214 -2.8(5) y
O23 C212 C213 C214 179.1(3) y
C210 C29 C214 C213 0.7(5) y
C28 C29 C214 C213 -175.6(3) y
C212 C213 C214 C29 1.2(5) y
